data_4060045
loop_
_publ_author_name
'Hong M. Sun'
'Qing Shao'
'Dong M. Hu'
'Wan F. Li'
'Qi Shen'
'Yong Zhang'

_publ_section_title
;
 Indenylnickel(II) N-Heterocyclic Carbene Complexes: Synthesis via
 Indene Elimination and Catalytic Activity for Ethylene Dimerization
;
_journal_name_full Organometallics
_journal_page_first 331
_journal_page_last 334
_journal_paper_doi 10.1021/om049334d
_journal_volume 24
_journal_year 2005
_chemical_formula_moiety 'C18 H23 Cl N2 Ni '
_chemical_formula_sum 'C18 H23 Cl N2 Ni'
_chemical_formula_weight 361.55
_space_group_IT_number 61
_symmetry_cell_setting orthorhombic
_symmetry_space_group_name_Hall '-P 2ac 2ab'
_symmetry_space_group_name_H-M 'P b c a'
_cell_angle_alpha 90
_cell_angle_beta 90
_cell_angle_gamma 90
_cell_formula_units_Z 8
_cell_length_a 17.281(4)
_cell_length_b 10.375(2)
_cell_length_c 19.912(4)
_cell_measurement_reflns_used 9659
_cell_measurement_temperature 193.1
_cell_measurement_theta_max 27.5
_cell_measurement_theta_min 3.1
_cell_volume 3570.3(13)
_computing_cell_refinement CrystalClear
_computing_data_collection CrystalClear
_computing_data_reduction CrystalStructure
_computing_publication_material 'CrystalStructure Ver. 3.5.1'
_computing_structure_refinement CRYSTALS
_computing_structure_solution SHELXS97
_diffrn_detector_area_resol_mean 7.31
_diffrn_measured_fraction_theta_full 0.9965
_diffrn_measured_fraction_theta_max 0.9965
_diffrn_measurement_device_type 'Rigaku Mercury'
_diffrn_measurement_method \w
_diffrn_radiation_type 'Mo K\a'
_diffrn_radiation_wavelength 0.7107
_diffrn_reflns_av_R_equivalents 0.074
_diffrn_reflns_limit_h_max 22
_diffrn_reflns_limit_h_min -22
_diffrn_reflns_limit_k_max 13
_diffrn_reflns_limit_k_min -13
_diffrn_reflns_limit_l_max 25
_diffrn_reflns_limit_l_min -22
_diffrn_reflns_number 81066
_diffrn_reflns_theta_full 27.48
_diffrn_reflns_theta_max 27.48
_exptl_absorpt_coefficient_mu 1.234
_exptl_absorpt_correction_T_max 0.862
_exptl_absorpt_correction_T_min 0.715
_exptl_absorpt_correction_type multi-scan
_exptl_absorpt_process_details 'Jacobson, R. (1998) Private communication'
_exptl_crystal_colour dark-Red
_exptl_crystal_density_diffrn 1.345
_exptl_crystal_density_method 'not measured'
_exptl_crystal_description block
_exptl_crystal_F_000 1520.00
_exptl_crystal_size_max 0.35
_exptl_crystal_size_mid 0.25
_exptl_crystal_size_min 0.12
_refine_diff_density_max 0.29
_refine_diff_density_min -0.28
_refine_ls_extinction_method none
_refine_ls_goodness_of_fit_ref 1.000
_refine_ls_hydrogen_treatment refall
_refine_ls_number_parameters 222
_refine_ls_number_reflns 2560
_refine_ls_R_factor_gt 0.0350
_refine_ls_shift/su_max 0.0000
_refine_ls_structure_factor_coef Fsqd
_refine_ls_weighting_details 'w = 1/[0.8060\s(Fo^2^)]/(4Fo^2^)'
_refine_ls_weighting_scheme calc
_refine_ls_wR_factor_ref 0.0490
_reflns_number_gt 2523
_reflns_number_total 4579
_reflns_threshold_expression F^2^>2.0\s(F^2^)
_cod_original_sg_symbol_H-M Pbca
_cod_original_formula_sum 'C18 H23 Cl N2 Ni '
_cod_database_code 4060045

loop_
_symmetry_equiv_pos_as_xyz
x,y,z
-x,-y,-z
-x+1/2,y+1/2,z
x+1/2,-y+1/2,-z
x,-y+1/2,z+1/2
-x,y+1/2,-z+1/2
-x+1/2,-y,z+1/2
x+1/2,y,-z+1/2

loop_
_atom_site_label
_atom_site_type_symbol
_atom_site_fract_x
_atom_site_fract_y
_atom_site_fract_z
_atom_site_U_iso_or_equiv
_atom_site_adp_type
_atom_site_occupancy
_atom_site_symmetry_multiplicity
_atom_site_calc_flag
Ni(1) Ni 0.35946(2) 0.36946(3) 0.15877(2) 0.02677(9) Uani 1.00 1 d
Cl(2) Cl 0.35592(5) 0.56436(6) 0.11504(4) 0.0401(2) Uani 1.00 1 d
N(1) N 0.40928(13) 0.2041(2) 0.04751(11) 0.0232(6) Uani 1.00 1 d
N(2) N 0.50193(12) 0.3229(2) 0.08414(11) 0.0225(6) Uani 1.00 1 d
C(1) C 0.2886(2) 0.4010(3) 0.2427(2) 0.0444(10) Uani 1.00 1 d
C(2) C 0.2769(2) 0.2783(3) 0.2146(2) 0.0467(11) Uani 1.00 1 d
C(3) C 0.3478(2) 0.2126(3) 0.2185(1) 0.0379(9) Uani 1.00 1 d
C(4) C 0.3997(2) 0.2828(2) 0.2628(1) 0.0307(9) Uani 1.00 1 d
C(5) C 0.3625(2) 0.4023(2) 0.27697(13) 0.0330(8) Uani 1.00 1 d
C(6) C 0.4736(2) 0.2589(3) 0.2877(2) 0.0395(10) Uani 1.00 1 d
C(7) C 0.5097(2) 0.3512(3) 0.3258(1) 0.0505(11) Uani 1.00 1 d
C(8) C 0.4742(2) 0.4686(3) 0.3386(2) 0.0514(11) Uani 1.00 1 d
C(9) C 0.4011(2) 0.4952(3) 0.3147(2) 0.0436(10) Uani 1.00 1 d
C(10) C 0.4260(2) 0.2951(2) 0.09446(13) 0.0218(7) Uani 1.00 1 d
C(11) C 0.4732(2) 0.1780(3) 0.0087(1) 0.0279(8) Uani 1.00 1 d
C(12) C 0.5311(2) 0.2517(2) 0.03147(13) 0.0268(8) Uani 1.00 1 d
C(13) C 0.3322(2) 0.1468(3) 0.0384(1) 0.0288(8) Uani 1.00 1 d
C(14) C 0.3363(2) 0.0017(3) 0.0401(2) 0.0602(12) Uani 1.00 1 d
C(15) C 0.2953(2) 0.1949(3) -0.0256(2) 0.0562(12) Uani 1.00 1 d
C(16) C 0.5459(2) 0.4209(2) 0.1224(1) 0.0254(8) Uani 1.00 1 d
C(17) C 0.6128(2) 0.3605(3) 0.1594(2) 0.0409(9) Uani 1.00 1 d
C(18) C 0.5717(2) 0.5281(3) 0.0761(2) 0.0418(10) Uani 1.00 1 d
H(1) H 0.2502(2) 0.4663(3) 0.2461(2) 0.053(1) Uiso 1.00 1 c
H(2) H 0.2292(2) 0.2443(3) 0.1987(2) 0.056(2) Uiso 1.00 1 c
H(3) H 0.3558(2) 0.1263(3) 0.2042(1) 0.045(1) Uiso 1.00 1 c
H(4) H 0.4986(2) 0.1792(3) 0.2787(2) 0.047(1) Uiso 1.00 1 c
H(5) H 0.5598(2) 0.3350(3) 0.3435(1) 0.061(2) Uiso 1.00 1 c
H(6) H 0.5006(2) 0.5314(3) 0.3646(2) 0.062(2) Uiso 1.00 1 c
H(7) H 0.3777(2) 0.5763(3) 0.3236(2) 0.052(1) Uiso 1.00 1 c
H(8) H 0.4759(2) 0.1186(3) -0.0275(1) 0.0336(13) Uiso 1.00 1 c
H(9) H 0.5824(2) 0.2544(2) 0.01449(13) 0.0321(12) Uiso 1.00 1 c
H(10) H 0.3009(2) 0.1732(3) 0.0751(1) 0.0343(13) Uiso 1.00 1 c
H(11) H 0.2858(2) -0.0336(3) 0.0365(2) 0.072(2) Uiso 1.00 1 c
H(12) H 0.3670(2) -0.0276(3) 0.0036(2) 0.072(2) Uiso 1.00 1 c
H(13) H 0.3591(2) -0.0251(3) 0.0812(2) 0.072(2) Uiso 1.00 1 c
H(14) H 0.2918(2) 0.2863(3) -0.0238(2) 0.068(2) Uiso 1.00 1 c
H(15) H 0.3256(2) 0.1703(3) -0.0633(2) 0.068(2) Uiso 1.00 1 c
H(16) H 0.2448(2) 0.1594(3) -0.0297(2) 0.068(2) Uiso 1.00 1 c
H(17) H 0.5119(2) 0.4575(2) 0.1547(1) 0.0303(12) Uiso 1.00 1 c
H(18) H 0.5940(2) 0.2960(3) 0.1891(2) 0.0491(13) Uiso 1.00 1 c
H(19) H 0.6475(2) 0.3226(3) 0.1281(2) 0.0492(13) Uiso 1.00 1 c
H(20) H 0.6391(2) 0.4250(3) 0.1844(2) 0.0493(13) Uiso 1.00 1 c
H(21) H 0.5981(2) 0.5920(3) 0.1014(2) 0.050(1) Uiso 1.00 1 c
H(22) H 0.6055(2) 0.4938(3) 0.0430(2) 0.050(1) Uiso 1.00 1 c
H(23) H 0.5280(2) 0.5656(3) 0.0548(2) 0.050(1) Uiso 1.00 1 c

loop_
_atom_site_aniso_label
_atom_site_aniso_U_11
_atom_site_aniso_U_22
_atom_site_aniso_U_33
_atom_site_aniso_U_12
_atom_site_aniso_U_13
_atom_site_aniso_U_23
Ni(1) 0.0215(2) 0.0297(2) 0.0291(2) -0.0006(2) 0.0064(2) -0.0064(2)
Cl(2) 0.0353(4) 0.0371(4) 0.0478(5) 0.0118(4) 0.0045(4) 0.0025(4)
N(1) 0.0195(13) 0.0260(12) 0.0240(13) 0.0004(10) -0.0016(11) -0.0067(10)
N(2) 0.0193(13) 0.0248(11) 0.0234(12) 0.0007(10) 0.0007(10) -0.0031(10)
C(1) 0.039(2) 0.050(2) 0.045(2) 0.003(2) 0.027(2) -0.007(2)
C(2) 0.035(2) 0.056(2) 0.049(2) -0.019(2) 0.018(2) -0.008(2)
C(3) 0.046(2) 0.030(2) 0.038(2) -0.013(2) 0.014(2) -0.0046(13)
C(4) 0.042(2) 0.027(1) 0.022(2) -0.006(1) 0.013(2) 0.0016(13)
C(5) 0.040(2) 0.034(2) 0.025(2) -0.003(2) 0.016(2) -0.0017(12)
C(6) 0.059(2) 0.034(2) 0.025(2) 0.001(2) 0.004(2) 0.006(1)
C(7) 0.062(2) 0.064(2) 0.025(2) -0.007(2) -0.007(2) 0.006(2)
C(8) 0.079(3) 0.052(2) 0.024(2) -0.023(2) -0.005(2) -0.003(2)
C(9) 0.072(3) 0.030(2) 0.028(2) -0.005(2) 0.017(2) -0.005(1)
C(10) 0.020(2) 0.0235(13) 0.022(2) 0.0022(11) -0.0010(12) 0.0004(12)
C(11) 0.029(2) 0.029(2) 0.025(2) 0.0038(13) 0.002(1) -0.0069(13)
C(12) 0.023(2) 0.029(1) 0.028(2) 0.0043(13) 0.0086(13) -0.0040(13)
C(13) 0.021(2) 0.030(2) 0.035(2) -0.0015(13) -0.0027(13) -0.008(1)
C(14) 0.038(2) 0.032(2) 0.111(3) -0.008(2) -0.009(2) -0.008(2)
C(15) 0.033(2) 0.083(3) 0.054(2) -0.001(2) -0.014(2) -0.006(2)
C(16) 0.022(2) 0.027(1) 0.027(2) -0.0019(12) -0.0013(13) -0.0052(13)
C(17) 0.034(2) 0.046(2) 0.043(2) -0.004(2) -0.011(2) 0.004(2)
C(18) 0.050(2) 0.032(2) 0.044(2) -0.011(2) -0.004(2) 0.002(1)

loop_
_atom_type_symbol
_atom_type_description
_atom_type_scat_dispersion_real
_atom_type_scat_dispersion_imag
_atom_type_scat_source
C C 0.003 0.002
;
International Tables for Crystallography
(1992, Vol. C, Tables 4.2.6.8 and 6.1.1.4)
;
H H 0.000 0.000
;
International Tables for Crystallography
(1992, Vol. C, Table 6.1.1.4)
;
Cl Cl 0.148 0.159
;
International Tables for Crystallography
(1992, Vol. C, Tables 4.2.6.8 and 6.1.1.4)
;
N N 0.006 0.003
;
International Tables for Crystallography
(1992, Vol. C, Tables 4.2.6.8 and 6.1.1.4)
;
Ni Ni 0.339 1.112
;
International Tables for Crystallography
(1992, Vol. C, Tables 4.2.6.8 and 6.1.1.4)
;

loop_
_geom_angle_atom_site_label_1
_geom_angle_atom_site_label_2
_geom_angle_atom_site_label_3
_geom_angle
_geom_angle_publ_flag
Cl(2) Ni(1) C(1) 98.94(8) yes
Cl(2) Ni(1) C(2) 128.40(9) yes
Cl(2) Ni(1) C(3) 165.21(9) yes
Cl(2) Ni(1) C(10) 97.12(8) yes
C(1) Ni(1) C(2) 39.7(1) yes
C(1) Ni(1) C(3) 66.4(1) yes
C(1) Ni(1) C(10) 163.9(1) yes
C(2) Ni(1) C(3) 40.4(1) yes
C(2) Ni(1) C(10) 127.3(1) yes
C(3) Ni(1) C(10) 97.5(1) yes
C(10) N(1) C(11) 110.7(2) yes
C(10) N(1) C(13) 124.0(2) yes
C(11) N(1) C(13) 125.3(2) yes
C(10) N(2) C(12) 110.7(2) yes
C(10) N(2) C(16) 124.3(2) yes
C(12) N(2) C(16) 124.9(2) yes
C(2) C(1) C(5) 108.8(3) yes
C(2) C(1) H(1) 125.0(4) no
C(2) C(1) Ni(1) 68.0(2) yes
C(5) C(1) H(1) 125.1(3) no
C(5) C(1) Ni(1) 82.1(2) yes
H(1) C(1) Ni(1) 125.2(3) no
C(3) C(2) H(2) 126.5(4) no
C(3) C(2) Ni(1) 69.2(2) yes
H(2) C(2) Ni(1) 126.7(3) no
H(2) C(2) C(1) 126.4(4) no
C(1) C(2) C(3) 107.0(3) yes
C(1) C(2) Ni(1) 72.3(2) yes
C(4) C(3) H(3) 124.4(3) no
C(4) C(3) Ni(1) 83.8(2) yes
C(4) C(3) C(2) 109.2(2) yes
H(3) C(3) Ni(1) 124.5(3) no
H(3) C(3) C(2) 124.6(4) no
C(2) C(3) Ni(1) 70.4(2) yes
C(5) C(4) C(6) 119.9(3) yes
C(5) C(4) C(3) 106.2(3) yes
C(6) C(4) C(3) 133.8(3) yes
C(9) C(5) C(1) 133.1(3) yes
C(9) C(5) C(4) 119.6(3) yes
C(1) C(5) C(4) 107.2(2) yes
C(7) C(6) H(4) 120.4(4) no
C(7) C(6) C(4) 119.3(3) yes
H(4) C(6) C(4) 120.4(4) no
C(8) C(7) H(5) 119.4(4) no
C(8) C(7) C(6) 120.9(3) yes
H(5) C(7) C(6) 119.7(4) no
C(9) C(8) H(6) 119.4(4) no
C(9) C(8) C(7) 121.2(3) yes
H(6) C(8) C(7) 119.3(4) no
H(7) C(9) C(5) 120.6(4) no
H(7) C(9) C(8) 120.2(4) no
C(5) C(9) C(8) 119.1(3) yes
Ni(1) C(10) N(1) 128.4(2) yes
Ni(1) C(10) N(2) 127.2(2) yes
N(1) C(10) N(2) 104.4(2) yes
C(12) C(11) H(8) 126.2(3) no
C(12) C(11) N(1) 107.3(2) yes
H(8) C(11) N(1) 126.5(3) no
H(9) C(12) N(2) 126.6(3) no
H(9) C(12) C(11) 126.4(3) no
N(2) C(12) C(11) 107.0(2) yes
C(14) C(13) C(15) 111.7(3) yes
C(14) C(13) H(10) 107.3(3) no
C(14) C(13) N(1) 111.0(2) yes
C(15) C(13) H(10) 108.3(3) no
C(15) C(13) N(1) 110.7(2) yes
H(10) C(13) N(1) 107.6(3) no
H(11) C(14) H(12) 109.5(4) no
H(11) C(14) H(13) 109.5(4) no
H(11) C(14) C(13) 109.9(3) no
H(12) C(14) H(13) 109.5(4) no
H(12) C(14) C(13) 109.2(3) no
H(13) C(14) C(13) 109.3(3) no
H(14) C(15) H(15) 109.5(4) no
H(14) C(15) H(16) 109.5(4) no
H(14) C(15) C(13) 108.9(3) no
H(15) C(15) H(16) 109.5(4) no
H(15) C(15) C(13) 110.1(3) no
H(16) C(15) C(13) 109.4(3) no
C(17) C(16) C(18) 112.2(2) yes
C(17) C(16) H(17) 108.0(3) no
C(17) C(16) N(2) 111.0(2) yes
C(18) C(16) H(17) 107.5(3) no
C(18) C(16) N(2) 110.1(2) yes
H(17) C(16) N(2) 107.8(3) no
H(18) C(17) H(19) 109.5(4) no
H(18) C(17) H(20) 109.5(4) no
H(18) C(17) C(16) 109.5(3) no
H(19) C(17) H(20) 109.5(3) no
H(19) C(17) C(16) 109.6(3) no
H(20) C(17) C(16) 109.2(3) no
H(21) C(18) H(22) 109.5(4) no
H(21) C(18) H(23) 109.5(4) no
H(21) C(18) C(16) 109.4(3) no
H(22) C(18) H(23) 109.5(4) no
H(22) C(18) C(16) 109.2(3) no
H(23) C(18) C(16) 109.8(3) no

loop_
_geom_bond_atom_site_label_1
_geom_bond_atom_site_label_2
_geom_bond_distance
_geom_bond_publ_flag
Ni(1) Cl(2) 2.2025(7) yes
Ni(1) C(1) 2.097(3) yes
Ni(1) C(2) 2.041(3) yes
Ni(1) C(3) 2.026(3) yes
Ni(1) C(10) 1.886(3) yes
N(1) C(10) 1.360(3) yes
N(1) C(11) 1.375(4) yes
N(1) C(13) 1.470(3) yes
N(2) C(10) 1.359(3) yes
N(2) C(12) 1.378(3) yes
N(2) C(16) 1.480(3) yes
C(1) C(2) 1.405(4) yes
C(1) C(5) 1.449(4) yes
C(1) H(1) 0.950(4) no
C(2) C(3) 1.405(4) yes
C(2) H(2) 0.950(5) no
C(3) C(4) 1.454(4) yes
C(3) H(3) 0.950(4) no
C(4) C(5) 1.424(4) yes
C(4) C(6) 1.393(5) yes
C(5) C(9) 1.392(4) yes
C(6) C(7) 1.372(4) yes
C(6) H(4) 0.950(4) no
C(7) C(8) 1.387(5) yes
C(7) H(5) 0.950(5) no
C(8) C(9) 1.377(5) yes
C(8) H(6) 0.950(5) no
C(9) H(7) 0.950(4) no
C(11) C(12) 1.338(4) yes
C(11) H(8) 0.950(4) no
C(12) H(9) 0.950(4) no
C(13) C(14) 1.507(4) yes
C(13) C(15) 1.511(4) yes
C(13) H(10) 0.950(4) no
C(14) H(11) 0.950(4) no
C(14) H(12) 0.950(5) no
C(14) H(13) 0.950(5) no
C(15) H(14) 0.950(5) no
C(15) H(15) 0.950(4) no
C(15) H(16) 0.950(4) no
C(16) C(17) 1.508(4) yes
C(16) C(18) 1.511(4) yes
C(16) H(17) 0.950(4) no
C(17) H(18) 0.950(4) no
C(17) H(19) 0.950(4) no
C(17) H(20) 0.950(4) no
C(18) H(21) 0.950(4) no
C(18) H(22) 0.950(4) no
C(18) H(23) 0.950(4) no

loop_
_geom_contact_atom_site_label_1
_geom_contact_atom_site_label_2
_geom_contact_distance
_geom_contact_publ_flag
_geom_contact_site_symmetry_2
Ni(1) Cl(2) 2.2025(7) yes 55501
Ni(1) N(1) 2.931(2) yes 55501
Ni(1) N(2) 2.916(2) yes 55501
Ni(1) C(1) 2.097(3) yes 55501
Ni(1) C(2) 2.041(3) yes 55501
Ni(1) C(3) 2.026(3) yes 55501
Ni(1) C(4) 2.363(3) yes 55501
Ni(1) C(5) 2.379(3) yes 55501
Ni(1) C(6) 3.435(3) yes 55501
Ni(1) C(9) 3.444(3) yes 55501
Ni(1) C(13) 3.363(3) yes 55501
Ni(1) C(16) 3.345(3) yes 55501
Ni(1) H(1) 2.756(3) no 55501
Ni(1) H(2) 2.718(3) no 55501
Ni(1) H(3) 2.681(3) no 55501
Ni(1) H(10) 2.818(3) no 55501
Ni(1) H(17) 2.790(3) no 55501
Cl(2) Ni(1) 2.2025(7) yes 55501
Cl(2) C(1) 3.269(3) yes 55501
Cl(2) C(10) 3.072(3) yes 55501
Cl(2) H(1) 3.344(3) no 55501
Cl(2) H(2) 2.903(3) no 55502
Cl(2) H(4) 3.495(3) no 65507
Cl(2) H(5) 3.269(3) no 65507
Cl(2) H(9) 3.365(3) no 66505
Cl(2) H(10) 3.043(3) no 55502
Cl(2) H(11) 3.078(3) no 55502
Cl(2) H(16) 3.509(3) no 55502
Cl(2) H(17) 3.020(3) no 55501
Cl(2) H(22) 3.274(3) no 66505
Cl(2) H(23) 3.206(3) no 55501
N(1) Ni(1) 2.931(2) yes 55501
N(1) N(2) 2.148(3) yes 55501
N(1) C(3) 3.569(4) yes 55501
N(1) C(12) 2.185(4) yes 55501
N(1) C(14) 2.454(3) yes 55501
N(1) C(15) 2.452(4) yes 55501
N(1) C(16) 3.585(3) yes 55501
N(1) H(3) 3.353(4) no 55501
N(1) H(6) 2.949(4) no 64507
N(1) H(8) 2.085(4) no 55501
N(1) H(9) 3.107(4) no 55501
N(1) H(10) 1.977(3) no 55501
N(1) H(11) 3.270(4) no 55501
N(1) H(12) 2.661(3) no 55501
N(1) H(13) 2.618(3) no 55501
N(1) H(14) 2.620(4) no 55501
N(1) H(15) 2.662(4) no 55501
N(1) H(16) 3.265(4) no 55501
N(1) H(23) 3.322(3) no 66505
N(2) Ni(1) 2.916(2) yes 55501
N(2) N(1) 2.148(3) yes 55501
N(2) C(11) 2.183(3) yes 55501
N(2) C(13) 3.574(3) yes 55501
N(2) C(17) 2.463(4) yes 55501
N(2) C(18) 2.452(3) yes 55501
N(2) H(6) 3.192(4) no 64507
N(2) H(8) 3.105(3) no 55501
N(2) H(9) 2.089(3) no 55501
N(2) H(17) 1.988(3) no 55501
N(2) H(18) 2.641(4) no 55501
N(2) H(19) 2.663(3) no 55501
N(2) H(20) 3.274(4) no 55501
N(2) H(21) 3.268(3) no 55501
N(2) H(22) 2.649(4) no 55501
N(2) H(23) 2.624(3) no 55501
N(2) H(23) 3.043(4) no 66505
C(1) Ni(1) 2.097(3) yes 55501
C(1) Cl(2) 3.269(3) yes 55501
C(1) C(3) 2.258(4) yes 55501
C(1) C(4) 2.313(4) yes 55501
C(1) C(9) 2.606(5) yes 55501
C(1) H(2) 2.113(4) no 55501
C(1) H(3) 3.172(4) no 55501
C(1) H(3) 3.504(4) no 55502
C(1) H(7) 2.876(4) no 55501
C(2) Ni(1) 2.041(3) yes 55501
C(2) C(4) 2.330(4) yes 55501
C(2) C(5) 2.322(4) yes 55501
C(2) C(10) 3.520(4) yes 55501
C(2) H(1) 2.100(4) no 55501
C(2) H(1) 3.331(4) no 54502
C(2) H(3) 2.096(4) no 55501
C(2) H(10) 3.013(4) no 55501
C(3) Ni(1) 2.026(3) yes 55501
C(3) N(1) 3.569(4) yes 55501
C(3) C(1) 2.258(4) yes 55501
C(3) C(5) 2.301(4) yes 55501
C(3) C(6) 2.618(4) yes 55501
C(3) C(10) 2.944(4) yes 55501
C(3) H(1) 3.174(4) no 55501
C(3) H(1) 3.115(4) no 54502
C(3) H(2) 2.112(5) no 55501
C(3) H(4) 2.890(5) no 55501
C(3) H(10) 2.997(4) no 55501
C(3) H(20) 3.563(4) no 64507
C(4) Ni(1) 2.363(3) yes 55501
C(4) C(1) 2.313(4) yes 55501
C(4) C(2) 2.330(4) yes 55501
C(4) C(7) 2.386(5) yes 55501
C(4) C(8) 2.765(4) yes 55501
C(4) C(9) 2.433(4) yes 55501
C(4) C(10) 3.386(4) yes 55501
C(4) H(1) 3.225(4) no 55501
C(4) H(2) 3.235(4) no 55501
C(4) H(3) 2.139(4) no 55501
C(4) H(4) 2.045(4) no 55501
C(4) H(5) 3.245(5) no 55501
C(4) H(7) 3.298(4) no 55501
C(4) H(17) 3.418(4) no 55501
C(4) H(21) 3.351(4) no 64507
C(5) Ni(1) 2.379(3) yes 55501
C(5) C(2) 2.322(4) yes 55501
C(5) C(3) 2.301(4) yes 55501
C(5) C(6) 2.438(4) yes 55501
C(5) C(7) 2.774(5) yes 55501
C(5) C(8) 2.387(5) yes 55501
C(5) H(1) 2.141(4) no 55501
C(5) H(2) 3.229(4) no 55501
C(5) H(3) 3.212(4) no 55501
C(5) H(4) 3.300(4) no 55501
C(5) H(6) 3.245(5) no 55501
C(5) H(7) 2.046(4) no 55501
C(5) H(15) 3.330(4) no 55503
C(5) H(17) 3.594(4) no 55501
C(6) Ni(1) 3.435(3) yes 55501
C(6) C(3) 2.618(4) yes 55501
C(6) C(5) 2.438(4) yes 55501
C(6) C(8) 2.400(4) yes 55501
C(6) C(9) 2.805(4) yes 55501
C(6) H(3) 2.967(4) no 55501
C(6) H(5) 2.019(5) no 55501
C(6) H(6) 3.249(4) no 55501
C(6) H(17) 3.421(4) no 55501
C(6) H(17) 3.340(4) no 64507
C(6) H(18) 2.887(4) no 55501
C(6) H(21) 3.067(4) no 64507
C(7) C(4) 2.386(5) yes 55501
C(7) C(5) 2.774(5) yes 55501
C(7) C(9) 2.408(5) yes 55501
C(7) H(4) 2.025(4) no 55501
C(7) H(6) 2.029(5) no 55501
C(7) H(7) 3.264(5) no 55501
C(7) H(8) 2.994(4) no 55503
C(7) H(13) 3.197(5) no 65507
C(7) H(17) 3.581(4) no 55501
C(7) H(18) 3.140(4) no 55501
C(7) H(21) 3.578(4) no 64507
C(8) C(4) 2.765(4) yes 55501
C(8) C(5) 2.387(5) yes 55501
C(8) C(6) 2.400(4) yes 55501
C(8) H(3) 3.470(5) no 65507
C(8) H(4) 3.258(4) no 55501
C(8) H(4) 3.233(4) no 65507
C(8) H(5) 2.030(5) no 55501
C(8) H(7) 2.029(5) no 55501
C(8) H(8) 2.815(4) no 55503
C(8) H(13) 3.295(5) no 65507
C(8) H(15) 3.533(5) no 55503
C(9) Ni(1) 3.444(3) yes 55501
C(9) C(1) 2.606(5) yes 55501
C(9) C(4) 2.433(4) yes 55501
C(9) C(6) 2.805(4) yes 55501
C(9) C(7) 2.408(5) yes 55501
C(9) H(1) 2.959(5) no 55501
C(9) H(4) 3.179(4) no 65507
C(9) H(5) 3.258(5) no 55501
C(9) H(6) 2.021(5) no 55501
C(9) H(8) 3.596(4) no 55503
C(9) H(15) 3.248(4) no 55503
C(9) H(18) 3.124(4) no 65507
C(10) Cl(2) 3.072(3) yes 55501
C(10) C(2) 3.520(4) yes 55501
C(10) C(3) 2.944(4) yes 55501
C(10) C(4) 3.386(4) yes 55501
C(10) C(11) 2.249(4) yes 55501
C(10) C(12) 2.252(4) yes 55501
C(10) C(13) 2.499(4) yes 55501
C(10) C(14) 3.584(4) yes 55501
C(10) C(15) 3.450(4) yes 55501
C(10) C(16) 2.511(4) yes 55501
C(10) C(17) 3.543(4) yes 55501
C(10) C(18) 3.509(4) yes 55501
C(10) H(3) 3.052(4) no 55501
C(10) H(6) 3.124(4) no 64507
C(10) H(8) 3.163(4) no 55501
C(10) H(9) 3.166(4) no 55501
C(10) H(10) 2.533(4) no 55501
C(10) H(13) 3.527(4) no 55501
C(10) H(14) 3.306(4) no 55501
C(10) H(17) 2.546(4) no 55501
C(10) H(18) 3.461(4) no 55501
C(10) H(22) 3.548(4) no 66505
C(10) H(23) 3.407(4) no 55501
C(10) H(23) 3.400(4) no 66505
C(11) N(2) 2.183(3) yes 55501
C(11) C(10) 2.249(4) yes 55501
C(11) C(13) 2.528(4) yes 55501
C(11) C(14) 3.055(4) yes 55501
C(11) C(15) 3.155(4) yes 55501
C(11) C(18) 3.571(4) yes 66505
C(11) H(6) 2.980(4) no 64507
C(11) H(8) 3.222(4) no 65505
C(11) H(9) 2.050(4) no 55501
C(11) H(10) 3.258(4) no 55501
C(11) H(12) 2.815(4) no 55501
C(11) H(12) 3.181(4) no 65505
C(11) H(13) 3.226(4) no 55501
C(11) H(14) 3.392(4) no 55501
C(11) H(15) 2.928(4) no 55501
C(11) H(21) 3.467(4) no 66505
C(11) H(23) 2.945(4) no 66505
C(12) N(1) 2.185(4) yes 55501
C(12) C(10) 2.252(4) yes 55501
C(12) C(16) 2.535(4) yes 55501
C(12) C(17) 3.123(4) yes 55501
C(12) C(18) 3.083(4) yes 55501
C(12) H(6) 3.131(4) no 64507
C(12) H(8) 2.048(4) no 55501
C(12) H(12) 2.999(4) no 65505
C(12) H(17) 3.269(4) no 55501
C(12) H(18) 3.353(4) no 55501
C(12) H(19) 2.879(4) no 55501
C(12) H(22) 2.831(4) no 55501
C(12) H(23) 3.291(4) no 55501
C(12) H(23) 2.754(4) no 66505
C(13) Ni(1) 3.363(3) yes 55501
C(13) N(2) 3.574(3) yes 55501
C(13) C(10) 2.499(4) yes 55501
C(13) C(11) 2.528(4) yes 55501
C(13) H(3) 3.334(4) no 55501
C(13) H(8) 2.824(4) no 55501
C(13) H(11) 2.037(4) no 55501
C(13) H(12) 2.028(4) no 55501
C(13) H(13) 2.030(4) no 55501
C(13) H(14) 2.028(4) no 55501
C(13) H(15) 2.042(4) no 55501
C(13) H(16) 2.034(4) no 55501
C(14) N(1) 2.454(3) yes 55501
C(14) C(10) 3.584(4) yes 55501
C(14) C(11) 3.055(4) yes 55501
C(14) C(15) 2.497(4) yes 55501
C(14) H(3) 3.531(5) no 55501
C(14) H(5) 3.405(5) no 64507
C(14) H(6) 3.412(5) no 64507
C(14) H(8) 3.018(4) no 55501
C(14) H(8) 3.486(4) no 65505
C(14) H(9) 3.196(4) no 65505
C(14) H(10) 2.007(4) no 55501
C(14) H(14) 3.305(4) no 55501
C(14) H(14) 3.394(4) no 54502
C(14) H(15) 2.707(5) no 55501
C(14) H(16) 2.666(4) no 55501
C(15) N(1) 2.452(4) yes 55501
C(15) C(10) 3.450(4) yes 55501
C(15) C(11) 3.155(4) yes 55501
C(15) C(14) 2.497(4) yes 55501
C(15) H(8) 3.222(4) no 55501
C(15) H(10) 2.021(4) no 55501
C(15) H(11) 2.680(4) no 55501
C(15) H(11) 3.380(4) no 55502
C(15) H(12) 2.685(4) no 55501
C(15) H(13) 3.309(5) no 55501
C(15) H(21) 3.249(4) no 66505
C(16) Ni(1) 3.345(3) yes 55501
C(16) N(1) 3.585(3) yes 55501
C(16) C(10) 2.511(4) yes 55501
C(16) C(12) 2.535(4) yes 55501
C(16) H(4) 3.414(4) no 65507
C(16) H(9) 2.828(4) no 55501
C(16) H(18) 2.033(4) no 55501
C(16) H(19) 2.034(4) no 55501
C(16) H(20) 2.030(4) no 55501
C(16) H(21) 2.035(4) no 55501
C(16) H(22) 2.032(4) no 55501
C(16) H(23) 2.040(4) no 55501
C(17) N(2) 2.463(4) yes 55501
C(17) C(10) 3.543(4) yes 55501
C(17) C(12) 3.123(4) yes 55501
C(17) C(18) 2.506(4) yes 55501
C(17) H(1) 3.223(4) no 55508
C(17) H(7) 2.973(4) no 64507
C(17) H(9) 3.132(4) no 55501
C(17) H(16) 3.451(4) no 55506
C(17) H(17) 2.015(4) no 55501
C(17) H(21) 2.678(4) no 55501
C(17) H(22) 2.701(4) no 55501
C(17) H(23) 3.319(4) no 55501
C(18) N(2) 2.452(3) yes 55501
C(18) C(10) 3.509(4) yes 55501
C(18) C(11) 3.571(4) yes 66505
C(18) C(12) 3.083(4) yes 55501
C(18) C(17) 2.506(4) yes 55501
C(18) H(4) 3.506(4) no 65507
C(18) H(9) 3.099(4) no 55501
C(18) H(14) 3.218(4) no 66505
C(18) H(17) 2.013(4) no 55501
C(18) H(18) 3.318(4) no 55501
C(18) H(19) 2.708(4) no 55501
C(18) H(20) 2.673(4) no 55501
C(18) H(23) 3.273(4) no 66505
H(1) Ni(1) 2.756(3) no 55501
H(1) Cl(2) 3.344(3) no 55501
H(1) C(2) 2.100(4) no 55501
H(1) C(2) 3.331(4) no 55502
H(1) C(3) 3.174(4) no 55501
H(1) C(3) 3.115(4) no 55502
H(1) C(4) 3.225(4) no 55501
H(1) C(5) 2.141(4) no 55501
H(1) C(9) 2.959(5) no 55501
H(2) Ni(1) 2.718(3) no 55501
H(2) Cl(2) 2.903(3) no 54502
H(2) C(1) 2.113(4) no 55501
H(2) C(3) 2.112(5) no 55501
H(2) C(4) 3.235(4) no 55501
H(2) C(5) 3.229(4) no 55501
H(3) Ni(1) 2.681(3) no 55501
H(3) N(1) 3.353(4) no 55501
H(3) C(1) 3.172(4) no 55501
H(3) C(1) 3.504(4) no 54502
H(3) C(2) 2.096(4) no 55501
H(3) C(4) 2.139(4) no 55501
H(3) C(5) 3.212(4) no 55501
H(3) C(6) 2.967(4) no 55501
H(3) C(8) 3.470(5) no 64507
H(3) C(10) 3.052(4) no 55501
H(3) C(13) 3.334(4) no 55501
H(3) C(14) 3.531(5) no 55501
H(4) Cl(2) 3.495(3) no 64507
H(4) C(3) 2.890(5) no 55501
H(4) C(4) 2.045(4) no 55501
H(4) C(5) 3.300(4) no 55501
H(4) C(7) 2.025(4) no 55501
H(4) C(8) 3.258(4) no 55501
H(4) C(8) 3.233(4) no 64507
H(4) C(9) 3.179(4) no 64507
H(4) C(16) 3.414(4) no 64507
H(4) C(18) 3.506(4) no 64507
H(5) Cl(2) 3.269(3) no 64507
H(5) C(4) 3.245(5) no 55501
H(5) C(6) 2.019(5) no 55501
H(5) C(8) 2.030(5) no 55501
H(5) C(9) 3.258(5) no 55501
H(5) C(14) 3.405(5) no 65507
H(6) N(1) 2.949(4) no 65507
H(6) N(2) 3.192(4) no 65507
H(6) C(5) 3.245(5) no 55501
H(6) C(6) 3.249(4) no 55501
H(6) C(7) 2.029(5) no 55501
H(6) C(9) 2.021(5) no 55501
H(6) C(10) 3.124(4) no 65507
H(6) C(11) 2.980(4) no 65507
H(6) C(12) 3.131(4) no 65507
H(6) C(14) 3.412(5) no 65507
H(7) C(1) 2.876(4) no 55501
H(7) C(4) 3.298(4) no 55501
H(7) C(5) 2.046(4) no 55501
H(7) C(7) 3.264(5) no 55501
H(7) C(8) 2.029(5) no 55501
H(7) C(17) 2.973(4) no 65507
H(8) N(1) 2.085(4) no 55501
H(8) N(2) 3.105(3) no 55501
H(8) C(10) 3.163(4) no 55501
H(8) C(11) 3.222(4) no 65505
H(8) C(12) 2.048(4) no 55501
H(8) C(13) 2.824(4) no 55501
H(8) C(14) 3.018(4) no 55501
H(8) C(14) 3.486(4) no 65505
H(8) C(15) 3.222(4) no 55501
H(9) Cl(2) 3.365(3) no 66505
H(9) N(1) 3.107(4) no 55501
H(9) N(2) 2.089(3) no 55501
H(9) C(10) 3.166(4) no 55501
H(9) C(11) 2.050(4) no 55501
H(9) C(14) 3.196(4) no 65505
H(9) C(16) 2.828(4) no 55501
H(9) C(17) 3.132(4) no 55501
H(9) C(18) 3.099(4) no 55501
H(10) Ni(1) 2.818(3) no 55501
H(10) Cl(2) 3.043(3) no 54502
H(10) N(1) 1.977(3) no 55501
H(10) C(2) 3.013(4) no 55501
H(10) C(3) 2.997(4) no 55501
H(10) C(10) 2.533(4) no 55501
H(10) C(11) 3.258(4) no 55501
H(10) C(14) 2.007(4) no 55501
H(10) C(15) 2.021(4) no 55501
H(11) Cl(2) 3.078(3) no 54502
H(11) N(1) 3.270(4) no 55501
H(11) C(13) 2.037(4) no 55501
H(11) C(15) 2.680(4) no 55501
H(11) C(15) 3.380(4) no 54502
H(12) N(1) 2.661(3) no 55501
H(12) C(11) 2.815(4) no 55501
H(12) C(11) 3.181(4) no 65505
H(12) C(12) 2.999(4) no 65505
H(12) C(13) 2.028(4) no 55501
H(12) C(15) 2.685(4) no 55501
H(13) N(1) 2.618(3) no 55501
H(13) C(7) 3.197(5) no 64507
H(13) C(8) 3.295(5) no 64507
H(13) C(10) 3.527(4) no 55501
H(13) C(11) 3.226(4) no 55501
H(13) C(13) 2.030(4) no 55501
H(13) C(15) 3.309(5) no 55501
H(14) N(1) 2.620(4) no 55501
H(14) C(10) 3.306(4) no 55501
H(14) C(11) 3.392(4) no 55501
H(14) C(13) 2.028(4) no 55501
H(14) C(14) 3.305(4) no 55501
H(14) C(14) 3.394(4) no 55502
H(14) C(18) 3.218(4) no 66505
H(15) N(1) 2.662(4) no 55501
H(15) C(11) 2.928(4) no 55501
H(15) C(13) 2.042(4) no 55501
H(15) C(14) 2.707(5) no 55501
H(16) Cl(2) 3.509(3) no 54502
H(16) N(1) 3.265(4) no 55501
H(16) C(13) 2.034(4) no 55501
H(16) C(14) 2.666(4) no 55501
H(17) Ni(1) 2.790(3) no 55501
H(17) Cl(2) 3.020(3) no 55501
H(17) N(2) 1.988(3) no 55501
H(17) C(4) 3.418(4) no 55501
H(17) C(5) 3.594(4) no 55501
H(17) C(6) 3.421(4) no 55501
H(17) C(6) 3.340(4) no 65507
H(17) C(7) 3.581(4) no 55501
H(17) C(10) 2.546(4) no 55501
H(17) C(12) 3.269(4) no 55501
H(17) C(17) 2.015(4) no 55501
H(17) C(18) 2.013(4) no 55501
H(18) N(2) 2.641(4) no 55501
H(18) C(6) 2.887(4) no 55501
H(18) C(7) 3.140(4) no 55501
H(18) C(9) 3.124(4) no 64507
H(18) C(10) 3.461(4) no 55501
H(18) C(12) 3.353(4) no 55501
H(18) C(16) 2.033(4) no 55501
H(18) C(18) 3.318(4) no 55501
H(19) N(2) 2.663(3) no 55501
H(19) C(12) 2.879(4) no 55501
H(19) C(15) 3.273(4) no 55506
H(19) C(16) 2.034(4) no 55501
H(19) C(18) 2.708(4) no 55501
H(20) N(2) 3.274(4) no 55501
H(20) C(1) 2.975(4) no 55508
H(20) C(2) 3.469(4) no 55508
H(20) C(3) 3.563(4) no 65507
H(20) C(16) 2.030(4) no 55501
H(20) C(18) 2.673(4) no 55501
H(21) N(2) 3.268(3) no 55501
H(21) C(4) 3.351(4) no 65507
H(21) C(6) 3.067(4) no 65507
H(21) C(7) 3.578(4) no 65507
H(21) C(11) 3.467(4) no 66505
H(21) C(15) 3.249(4) no 66505
H(21) C(16) 2.035(4) no 55501
H(21) C(17) 2.678(4) no 55501
H(22) Cl(2) 3.274(3) no 66505
H(22) N(2) 2.649(4) no 55501
H(22) C(10) 3.548(4) no 66505
H(22) C(12) 2.831(4) no 55501
H(22) C(16) 2.032(4) no 55501
H(22) C(17) 2.701(4) no 55501
H(23) Cl(2) 3.206(3) no 55501
H(23) N(1) 3.322(3) no 66505
H(23) N(2) 2.624(3) no 55501
H(23) N(2) 3.043(4) no 66505
H(23) C(10) 3.407(4) no 55501
H(23) C(10) 3.400(4) no 66505
H(23) C(11) 2.945(4) no 66505
H(23) C(12) 3.291(4) no 55501
H(23) C(12) 2.754(4) no 66505
H(23) C(16) 2.040(4) no 55501
H(23) C(17) 3.319(4) no 55501
H(23) C(18) 3.273(4) no 66505

loop_
_geom_torsion_atom_site_label_1
_geom_torsion_atom_site_label_2
_geom_torsion_atom_site_label_3
_geom_torsion_atom_site_label_4
_geom_torsion
_geom_torsion_publ_flag
Cl(2) Ni(1) C(1) C(2) 142.7(2) yes
Cl(2) Ni(1) C(1) C(5) -103.2(1) yes
Cl(2) Ni(1) C(1) H(1) 24.5(4) no
C(2) Ni(1) C(1) C(5) 114.1(2) yes
C(2) Ni(1) C(1) H(1) -118.2(4) no
C(3) Ni(1) C(1) C(2) -39.2(2) yes
C(3) Ni(1) C(1) C(5) 74.9(1) yes
C(3) Ni(1) C(1) H(1) -157.4(4) no
C(10) Ni(1) C(1) C(2) -41.3(4) yes
C(10) Ni(1) C(1) C(5) 72.8(4) yes
C(10) Ni(1) C(1) H(1) -159.5(3) no
Cl(2) Ni(1) C(2) C(1) -49.8(2) yes
Cl(2) Ni(1) C(2) C(3) -166.5(1) yes
Cl(2) Ni(1) C(2) H(2) 72.9(4) no
C(1) Ni(1) C(2) C(3) -116.7(2) yes
C(1) Ni(1) C(2) H(2) 122.7(4) no
C(3) Ni(1) C(2) C(1) 116.7(2) yes
C(3) Ni(1) C(2) H(2) -120.7(4) no
C(10) Ni(1) C(2) C(1) 166.7(1) yes
C(10) Ni(1) C(2) C(3) 50.0(2) yes
C(10) Ni(1) C(2) H(2) -70.6(4) no
Cl(2) Ni(1) C(3) C(2) 45.9(4) yes
Cl(2) Ni(1) C(3) C(4) -67.0(4) yes
Cl(2) Ni(1) C(3) H(3) 165.0(3) no
C(1) Ni(1) C(3) C(2) 38.5(2) yes
C(1) Ni(1) C(3) C(4) -74.4(2) yes
C(1) Ni(1) C(3) H(3) 157.6(4) no
C(2) Ni(1) C(3) C(4) -112.9(2) yes
C(2) Ni(1) C(3) H(3) 119.1(4) no
C(10) Ni(1) C(3) C(2) -142.1(2) yes
C(10) Ni(1) C(3) C(4) 105.0(2) yes
C(10) Ni(1) C(3) H(3) -22.9(4) no
Cl(2) Ni(1) C(10) N(1) -111.3(2) yes
Cl(2) Ni(1) C(10) N(2) 67.5(2) yes
C(1) Ni(1) C(10) N(1) 72.6(4) yes
C(1) Ni(1) C(10) N(2) -108.5(3) yes
C(2) Ni(1) C(10) N(1) 40.6(3) yes
C(2) Ni(1) C(10) N(2) -140.5(2) yes
C(3) Ni(1) C(10) N(1) 70.7(2) yes
C(3) Ni(1) C(10) N(2) -110.5(2) yes
C(11) N(1) C(10) Ni(1) 178.2(2) yes
C(11) N(1) C(10) N(2) -0.8(3) yes
C(13) N(1) C(10) Ni(1) 0.7(4) yes
C(13) N(1) C(10) N(2) -178.4(2) yes
C(10) N(1) C(11) C(12) 0.6(3) yes
C(10) N(1) C(11) H(8) -179.5(3) no
C(13) N(1) C(11) C(12) 178.1(2) yes
C(13) N(1) C(11) H(8) -2.0(5) no
C(10) N(1) C(13) C(14) -127.1(3) yes
C(10) N(1) C(13) C(15) 108.2(3) yes
C(10) N(1) C(13) H(10) -9.9(4) no
C(11) N(1) C(13) C(14) 55.7(3) yes
C(11) N(1) C(13) C(15) -69.0(3) yes
C(11) N(1) C(13) H(10) 172.9(3) no
C(12) N(2) C(10) Ni(1) -178.3(2) yes
C(12) N(2) C(10) N(1) 0.7(3) yes
C(16) N(2) C(10) Ni(1) -1.0(3) yes
C(16) N(2) C(10) N(1) 178.0(2) yes
C(10) N(2) C(12) C(11) -0.4(3) yes
C(10) N(2) C(12) H(9) 179.6(3) no
C(16) N(2) C(12) C(11) -177.6(2) yes
C(16) N(2) C(12) H(9) 2.3(5) no
C(10) N(2) C(16) C(17) 119.2(3) yes
C(10) N(2) C(16) C(18) -116.0(3) yes
C(10) N(2) C(16) H(17) 1.1(4) no
C(12) N(2) C(16) C(17) -63.9(3) yes
C(12) N(2) C(16) C(18) 61.0(3) yes
C(12) N(2) C(16) H(17) 178.0(3) no
Ni(1) C(1) C(2) C(3) 60.9(2) yes
Ni(1) C(1) C(2) H(2) -122.9(5) no
C(5) C(1) C(2) Ni(1) -72.8(2) yes
C(5) C(1) C(2) C(3) -11.9(3) yes
C(5) C(1) C(2) H(2) 164.2(4) no
H(1) C(1) C(2) Ni(1) 118.4(4) no
H(1) C(1) C(2) C(3) 179.3(4) no
H(1) C(1) C(2) H(2) -4.5(7) no
Ni(1) C(1) C(5) C(4) -57.0(2) yes
Ni(1) C(1) C(5) C(9) 119.2(3) yes
C(2) C(1) C(5) C(4) 6.5(3) yes
C(2) C(1) C(5) C(9) -177.3(3) yes
H(1) C(1) C(5) C(4) 175.2(4) no
H(1) C(1) C(5) C(9) -8.6(6) no
Ni(1) C(2) C(3) C(4) 75.8(2) yes
Ni(1) C(2) C(3) H(3) -118.9(4) no
C(1) C(2) C(3) Ni(1) -62.9(2) yes
C(1) C(2) C(3) C(4) 12.9(3) yes
C(1) C(2) C(3) H(3) 178.2(4) no
H(2) C(2) C(3) Ni(1) 120.9(4) no
H(2) C(2) C(3) C(4) -163.3(4) no
H(2) C(2) C(3) H(3) 2.0(6) no
Ni(1) C(3) C(4) C(5) 57.8(2) yes
Ni(1) C(3) C(4) C(6) -117.9(3) yes
C(2) C(3) C(4) C(5) -8.8(3) yes
C(2) C(3) C(4) C(6) 175.4(3) yes
H(3) C(3) C(4) C(5) -174.2(4) no
H(3) C(3) C(4) C(6) 10.1(6) no
C(3) C(4) C(5) C(1) 1.4(3) yes
C(3) C(4) C(5) C(9) -175.4(3) yes
C(6) C(4) C(5) C(1) 177.9(3) yes
C(6) C(4) C(5) C(9) 1.1(4) yes
C(3) C(4) C(6) C(7) 175.4(3) yes
C(3) C(4) C(6) H(4) -5.0(6) no
C(5) C(4) C(6) C(7) 0.1(4) yes
C(5) C(4) C(6) H(4) 179.7(4) no
C(1) C(5) C(9) C(8) -176.9(3) yes
C(1) C(5) C(9) H(7) 2.5(6) no
C(4) C(5) C(9) C(8) -1.1(4) yes
C(4) C(5) C(9) H(7) 178.3(4) no
C(4) C(6) C(7) C(8) -1.3(5) yes
C(4) C(6) C(7) H(5) 179.1(4) no
H(4) C(6) C(7) C(8) 179.1(4) no
H(4) C(6) C(7) H(5) -0.5(6) no
C(6) C(7) C(8) C(9) 1.3(5) yes
C(6) C(7) C(8) H(6) -179.2(4) no
H(5) C(7) C(8) C(9) -179.0(4) no
H(5) C(7) C(8) H(6) 0.5(6) no
C(7) C(8) C(9) C(5) -0.1(5) yes
C(7) C(8) C(9) H(7) -179.5(4) no
H(6) C(8) C(9) C(5) -179.6(4) no
H(6) C(8) C(9) H(7) 1.0(6) no
N(1) C(11) C(12) N(2) -0.1(3) yes
N(1) C(11) C(12) H(9) 179(508) no
H(8) C(11) C(12) N(2) 179(508) no
H(8) C(11) C(12) H(9) -0.0(6) no
N(1) C(13) C(14) H(11) 176.9(4) no
N(1) C(13) C(14) H(12) -63.0(4) no
N(1) C(13) C(14) H(13) 56.7(4) no
C(15) C(13) C(14) H(11) -59.0(5) no
C(15) C(13) C(14) H(12) 61.1(4) no
C(15) C(13) C(14) H(13) -179.2(3) no
H(10) C(13) C(14) H(11) 59.5(5) no
H(10) C(13) C(14) H(12) 179.6(4) no
H(10) C(13) C(14) H(13) -60.7(4) no
N(1) C(13) C(15) H(14) -58.2(4) no
N(1) C(13) C(15) H(15) 61.9(4) no
N(1) C(13) C(15) H(16) -177.8(3) no
C(14) C(13) C(15) H(14) 177.5(3) no
C(14) C(13) C(15) H(15) -62.4(4) no
C(14) C(13) C(15) H(16) 57.9(4) no
H(10) C(13) C(15) H(14) 59.6(4) no
H(10) C(13) C(15) H(15) 179.6(4) no
H(10) C(13) C(15) H(16) -60.0(4) no
N(2) C(16) C(17) H(18) -58.6(4) no
N(2) C(16) C(17) H(19) 61.6(4) no
N(2) C(16) C(17) H(20) -178.5(3) no
C(18) C(16) C(17) H(18) 177.8(3) no
C(18) C(16) C(17) H(19) -62.1(4) no
C(18) C(16) C(17) H(20) 57.9(4) no
H(17) C(16) C(17) H(18) 59.4(4) no
H(17) C(16) C(17) H(19) 179.6(3) no
H(17) C(16) C(17) H(20) -60.5(4) no
N(2) C(16) C(18) H(21) 177.8(3) no
N(2) C(16) C(18) H(22) -62.4(4) no
N(2) C(16) C(18) H(23) 57.7(4) no
C(17) C(16) C(18) H(21) -58.0(4) no
C(17) C(16) C(18) H(22) 61.8(4) no
C(17) C(16) C(18) H(23) -178.2(3) no
H(17) C(16) C(18) H(21) 60.6(4) no
H(17) C(16) C(18) H(22) -179.6(4) no
H(17) C(16) C(18) H(23) -59.6(4) no
